data_7030706
loop_
_publ_author_name
'Huang, Gin-Chen'
'Liu, Isiah Po-Chun'
'Kuo, Jau-Huei'
'Huang, Yi-Lin'
'Yeh, Chen-Yu'
'Lee, Gene-Hsiang'
'Peng, Shie-Ming'

_publ_section_title
;
 Further investigations of linear trirhodium complexes: experimental
 and theoretical studies of [Rh3(dpa)4Cl2] and [Rh3(dpa)4Cl2](BF4) [dpa
 = bis(2-pyridyl)amido anion]
;
_journal_coden_ASTM DTARAF
_journal_issue 14
_journal_name_full 'Dalton Transactions'
_journal_page_first 2623
_journal_page_last 2629
_journal_paper_doi 10.1039/b820060b
_journal_year 2009
_chemical_formula_sum 'C42 H36 B Cl6 F4 N12 Rh3'
_chemical_formula_weight 1317.07
_space_group_IT_number 14
_symmetry_cell_setting monoclinic
_symmetry_space_group_name_Hall '-P 2yn'
_symmetry_space_group_name_H-M 'P 1 21/n 1'
_atom_sites_solution_hydrogens geom
_atom_sites_solution_primary direct
_atom_sites_solution_secondary difmap
_audit_creation_method SHELXL-97
_cell_angle_alpha 90.00
_cell_angle_beta 93.6192(5)
_cell_angle_gamma 90.00
_cell_formula_units_Z 4
_cell_length_a 11.3420(1)
_cell_length_b 20.8203(2)
_cell_length_c 20.3194(2)
_cell_measurement_reflns_used all
_cell_measurement_temperature 150(1)
_cell_measurement_theta_max 27.50
_cell_measurement_theta_min 1.40
_cell_volume 4788.73(8)
_computing_cell_refinement DENZO-SMN
_computing_data_collection 'NONIUS COLLECT'
_computing_data_reduction DENZO-SMN
_computing_molecular_graphics SHELXTL
_computing_publication_material SHELXTL
_computing_structure_refinement 'SHELXL-97 (Sheldrick, 1997)'
_computing_structure_solution 'SHELXS-97 (Sheldrick, 1990)'
_diffrn_ambient_temperature 150(2)
_diffrn_measured_fraction_theta_full 1.000
_diffrn_measured_fraction_theta_max 1.000
_diffrn_measurement_device_type 'NONIUS KappaCCD'
_diffrn_measurement_method '\w scans'
_diffrn_radiation_monochromator graphite
_diffrn_radiation_source 'fine-focus sealed tube'
_diffrn_radiation_type MoK\a
_diffrn_radiation_wavelength 0.71073
_diffrn_reflns_av_R_equivalents 0.0529
_diffrn_reflns_av_sigmaI/netI 0.0477
_diffrn_reflns_limit_h_max 14
_diffrn_reflns_limit_h_min -14
_diffrn_reflns_limit_k_max 27
_diffrn_reflns_limit_k_min -21
_diffrn_reflns_limit_l_max 26
_diffrn_reflns_limit_l_min -26
_diffrn_reflns_number 36859
_diffrn_reflns_theta_full 27.50
_diffrn_reflns_theta_max 27.50
_diffrn_reflns_theta_min 1.40
_diffrn_standards_decay_% 0
_exptl_absorpt_coefficient_mu 1.419
_exptl_absorpt_correction_T_max 0.978
_exptl_absorpt_correction_T_min 0.774
_exptl_absorpt_correction_type multi-scan
_exptl_crystal_colour 'drak green'
_exptl_crystal_density_diffrn 1.827
_exptl_crystal_density_meas ?
_exptl_crystal_density_method 'not measured'
_exptl_crystal_description plate
_exptl_crystal_F_000 2600
_exptl_crystal_size_max 0.40
_exptl_crystal_size_mid 0.20
_exptl_crystal_size_min 0.02
_refine_diff_density_max 1.291
_refine_diff_density_min -1.428
_refine_diff_density_rms 0.348
_refine_ls_extinction_coef 0.0039(2)
_refine_ls_extinction_expression Fc^*^=kFc[1+0.001xFc^2^\l^3^/sin(2\q)]^-1/4^
_refine_ls_extinction_method SHELXL
_refine_ls_goodness_of_fit_ref 1.110
_refine_ls_hydrogen_treatment mixed
_refine_ls_matrix_type full
_refine_ls_number_parameters 614
_refine_ls_number_reflns 10993
_refine_ls_number_restraints 0
_refine_ls_restrained_S_all 1.110
_refine_ls_R_factor_all 0.0804
_refine_ls_R_factor_gt 0.0501
_refine_ls_shift/su_max 0.001
_refine_ls_shift/su_mean 0.000
_refine_ls_structure_factor_coef Fsqd
_refine_ls_weighting_details 'calc w=1/[\s^2^(Fo^2^)+(0.0767P)^2^+8.3592P] where P=(Fo^2^+2Fc^2^)/3'
_refine_ls_weighting_scheme calc
_refine_ls_wR_factor_gt 0.1254
_refine_ls_wR_factor_ref 0.1484
_reflns_number_gt 8147
_reflns_number_total 10993
_reflns_threshold_expression >2sigma(I)
_cod_duplicate_entry 7000925
_cod_data_source_file b820060b.txt
_cod_data_source_block ic8919
_cod_depositor_comments
;
The following automatic conversions were performed:

'_symmetry_cell_setting' value 'Monoclinic' changed to 'monoclinic'
according to
/usr/data/users/saulius/automatic-downloads/retrospective/RSC/lib/dictionaries/cif_core.dic
dictionary named 'cif_core.dic' version 2.4.2 from 2011-04-26.

Automatic conversion script
Id: cif_fix_values 2281 2013-09-26 08:29:07Z andrius 

The following automatic conversions were performed:

'_exptl_crystal_density_meas' value 'not_measured' was changed to '?'
- the value is perceived as not measured.

Automatic conversion script
Id: cif_fix_values 3008 2015-01-20 13:52:24Z robertas 
;
_cod_original_sg_symbol_H-M P2(1)/n
_cod_database_code 7030706

loop_
_symmetry_equiv_pos_as_xyz
'x, y, z'
'-x+1/2, y+1/2, -z+1/2'
'-x, -y, -z'
'x-1/2, -y-1/2, z-1/2'

loop_
_atom_site_label
_atom_site_type_symbol
_atom_site_fract_x
_atom_site_fract_y
_atom_site_fract_z
_atom_site_U_iso_or_equiv
_atom_site_adp_type
_atom_site_occupancy
_atom_site_symmetry_multiplicity
_atom_site_calc_flag
_atom_site_refinement_flags
Rh1 Rh 0.21777(3) 0.301494(18) 0.373436(17) 0.02509(12) Uani 1 1 d .
Rh2 Rh 0.18710(3) 0.248651(18) 0.271080(18) 0.02651(12) Uani 1 1 d .
Rh3 Rh 0.16309(3) 0.218091(18) 0.158871(17) 0.02382(12) Uani 1 1 d .
Cl1 Cl 0.23642(12) 0.34566(6) 0.48331(6) 0.0354(3) Uani 1 1 d .
Cl2 Cl 0.13591(11) 0.17475(7) 0.04893(6) 0.0348(3) Uani 1 1 d .
N1 N 0.1375(4) 0.38169(19) 0.33340(19) 0.0277(9) Uani 1 1 d .
N2 N 0.0590(4) 0.3153(2) 0.24984(19) 0.0291(9) Uani 1 1 d .
N3 N -0.0062(3) 0.25316(19) 0.15950(19) 0.0252(9) Uani 1 1 d .
N4 N 0.3031(4) 0.21285(19) 0.39973(19) 0.0284(9) Uani 1 1 d .
N5 N 0.3195(4) 0.1876(2) 0.28900(19) 0.0292(9) Uani 1 1 d .
N6 N 0.3371(3) 0.18527(19) 0.17520(19) 0.0260(9) Uani 1 1 d .
N7 N 0.3776(4) 0.33302(19) 0.3466(2) 0.0278(9) Uani 1 1 d .
N8 N 0.3037(4) 0.31558(18) 0.23823(19) 0.0258(8) Uani 1 1 d .
N9 N 0.2218(4) 0.30562(19) 0.13043(19) 0.0280(9) Uani 1 1 d .
N10 N 0.0462(4) 0.2624(2) 0.38542(19) 0.0290(9) Uani 1 1 d .
N11 N 0.0688(4) 0.1888(2) 0.3013(2) 0.0303(9) Uani 1 1 d .
N12 N 0.0984(4) 0.13390(19) 0.2041(2) 0.0272(9) Uani 1 1 d .
C1 C 0.1588(5) 0.4413(3) 0.3580(3) 0.0352(12) Uani 1 1 d .
H1A H 0.2116 0.4456 0.3960 0.042 Uiso 1 1 calc R
C2 C 0.1081(5) 0.4953(3) 0.3309(3) 0.0430(14) Uani 1 1 d .
H2A H 0.1229 0.5362 0.3503 0.052 Uiso 1 1 calc R
C3 C 0.0348(6) 0.4890(3) 0.2746(3) 0.0466(15) Uani 1 1 d .
H3A H -0.0017 0.5260 0.2549 0.056 Uiso 1 1 calc R
C4 C 0.0141(5) 0.4295(3) 0.2467(3) 0.0412(13) Uani 1 1 d .
H4A H -0.0364 0.4254 0.2078 0.049 Uiso 1 1 calc R
C5 C 0.0674(5) 0.3754(2) 0.2759(2) 0.0299(11) Uani 1 1 d .
C6 C -0.0334(4) 0.2970(2) 0.2061(2) 0.0297(11) Uani 1 1 d .
C7 C -0.1487(5) 0.3172(3) 0.2115(3) 0.0458(15) Uani 1 1 d .
H7A H -0.1658 0.3486 0.2434 0.055 Uiso 1 1 calc R
C8 C -0.2380(5) 0.2922(3) 0.1708(3) 0.0524(17) Uani 1 1 d .
H8A H -0.3172 0.3060 0.1743 0.063 Uiso 1 1 calc R
C9 C -0.2113(5) 0.2469(3) 0.1248(3) 0.0393(13) Uani 1 1 d .
H9A H -0.2719 0.2287 0.0962 0.047 Uiso 1 1 calc R
C10 C -0.0961(4) 0.2285(3) 0.1208(2) 0.0297(11) Uani 1 1 d .
H10A H -0.0786 0.1969 0.0891 0.036 Uiso 1 1 calc R
C11 C 0.3195(5) 0.1973(3) 0.4640(3) 0.0368(12) Uani 1 1 d .
H11A H 0.2883 0.2252 0.4956 0.044 Uiso 1 1 calc R
C12 C 0.3790(5) 0.1429(3) 0.4864(3) 0.0431(14) Uani 1 1 d .
H12A H 0.3909 0.1346 0.5323 0.052 Uiso 1 1 calc R
C13 C 0.4207(5) 0.1009(3) 0.4410(3) 0.0412(13) Uani 1 1 d .
H13A H 0.4607 0.0627 0.4549 0.049 Uiso 1 1 calc R
C14 C 0.4035(5) 0.1154(3) 0.3749(3) 0.0373(12) Uani 1 1 d .
H14A H 0.4318 0.0868 0.3430 0.045 Uiso 1 1 calc R
C15 C 0.3447(4) 0.1718(2) 0.3541(2) 0.0288(10) Uani 1 1 d .
C16 C 0.3898(4) 0.1756(2) 0.2377(2) 0.0272(10) Uani 1 1 d .
C17 C 0.5097(5) 0.1593(2) 0.2449(3) 0.0324(11) Uani 1 1 d .
H17A H 0.5465 0.1542 0.2879 0.039 Uiso 1 1 calc R
C18 C 0.5747(5) 0.1506(3) 0.1914(3) 0.0364(12) Uani 1 1 d .
H18A H 0.6555 0.1384 0.1967 0.044 Uiso 1 1 calc R
C19 C 0.5199(5) 0.1601(3) 0.1283(3) 0.0358(12) Uani 1 1 d .
H19A H 0.5628 0.1542 0.0901 0.043 Uiso 1 1 calc R
C20 C 0.4045(4) 0.1778(2) 0.1227(2) 0.0304(11) Uani 1 1 d .
H20A H 0.3689 0.1854 0.0798 0.036 Uiso 1 1 calc R
C21 C 0.4690(4) 0.3459(2) 0.3908(3) 0.0325(11) Uani 1 1 d .
H21A H 0.4569 0.3414 0.4365 0.039 Uiso 1 1 calc R
C22 C 0.5774(5) 0.3649(3) 0.3728(3) 0.0370(12) Uani 1 1 d .
H22A H 0.6394 0.3736 0.4052 0.044 Uiso 1 1 calc R
C23 C 0.5952(5) 0.3711(3) 0.3062(3) 0.0371(12) Uani 1 1 d .
H23A H 0.6692 0.3854 0.2924 0.045 Uiso 1 1 calc R
C24 C 0.5047(4) 0.3565(2) 0.2603(3) 0.0318(11) Uani 1 1 d .
H24A H 0.5166 0.3600 0.2146 0.038 Uiso 1 1 calc R
C25 C 0.3955(4) 0.3368(2) 0.2808(2) 0.0280(10) Uani 1 1 d .
C26 C 0.2802(4) 0.3428(2) 0.1773(2) 0.0281(10) Uani 1 1 d .
C27 C 0.3036(5) 0.4080(3) 0.1629(3) 0.0388(13) Uani 1 1 d .
H27A H 0.3421 0.4348 0.1955 0.047 Uiso 1 1 calc R
C28 C 0.2706(5) 0.4321(3) 0.1021(3) 0.0464(15) Uani 1 1 d .
H28A H 0.2867 0.4758 0.0925 0.056 Uiso 1 1 calc R
C29 C 0.2137(6) 0.3937(3) 0.0543(3) 0.0488(15) Uani 1 1 d .
H29A H 0.1929 0.4100 0.0115 0.059 Uiso 1 1 calc R
C30 C 0.1881(5) 0.3310(3) 0.0706(2) 0.0363(12) Uani 1 1 d .
H30A H 0.1457 0.3048 0.0389 0.044 Uiso 1 1 calc R
C31 C -0.0244(5) 0.2931(3) 0.4267(2) 0.0345(12) Uani 1 1 d .
H31A H 0.0079 0.3279 0.4521 0.041 Uiso 1 1 calc R
C32 C -0.1401(5) 0.2767(3) 0.4336(3) 0.0408(13) Uani 1 1 d .
H32A H -0.1864 0.2998 0.4630 0.049 Uiso 1 1 calc R
C33 C -0.1885(5) 0.2259(3) 0.3971(3) 0.0401(13) Uani 1 1 d .
H33A H -0.2677 0.2129 0.4020 0.048 Uiso 1 1 calc R
C34 C -0.1206(5) 0.1948(3) 0.3538(3) 0.0359(12) Uani 1 1 d .
H34A H -0.1534 0.1605 0.3278 0.043 Uiso 1 1 calc R
C35 C -0.0035(5) 0.2132(2) 0.3476(2) 0.0291(11) Uani 1 1 d .
C36 C 0.0511(4) 0.1336(2) 0.2647(2) 0.0277(10) Uani 1 1 d .
C37 C -0.0040(5) 0.0785(2) 0.2880(3) 0.0353(12) Uani 1 1 d .
H37A H -0.0363 0.0789 0.3301 0.042 Uiso 1 1 calc R
C38 C -0.0111(5) 0.0238(3) 0.2496(3) 0.0374(12) Uani 1 1 d .
H38A H -0.0523 -0.0129 0.2636 0.045 Uiso 1 1 calc R
C39 C 0.0425(5) 0.0234(3) 0.1906(3) 0.0384(13) Uani 1 1 d .
H39A H 0.0431 -0.0148 0.1649 0.046 Uiso 1 1 calc R
C40 C 0.0947(5) 0.0779(3) 0.1692(2) 0.0334(11) Uani 1 1 d .
H40A H 0.1300 0.0768 0.1280 0.040 Uiso 1 1 calc R
B1 B 0.7210(7) 0.0122(4) 0.3653(4) 0.0500(18) Uani 1 1 d .
F1 F 0.6922(4) 0.0621(2) 0.3237(3) 0.0877(15) Uani 1 1 d .
F2 F 0.7687(4) -0.0373(2) 0.3295(3) 0.0800(13) Uani 1 1 d .
F3 F 0.6234(4) -0.0099(3) 0.3938(3) 0.0924(16) Uani 1 1 d .
F4 F 0.8074(4) 0.0328(2) 0.4107(2) 0.0867(15) Uani 1 1 d .
C41 C 0.5453(12) 0.4073(4) 0.0320(5) 0.121(5) Uani 1 1 d .
H41A H 0.4726 0.4331 0.0352 0.145 Uiso 1 1 calc R
H41B H 0.6066 0.4258 0.0633 0.145 Uiso 1 1 calc R
Cl3 Cl 0.51601(15) 0.32778(9) 0.05721(9) 0.0580(4) Uani 1 1 d .
Cl4 Cl 0.5905(2) 0.41453(10) -0.04438(10) 0.0755(6) Uani 1 1 d .
C42 C 0.3592(8) -0.0087(4) -0.0611(4) 0.080(2) Uani 1 1 d .
H42A H 0.4404 -0.0023 -0.0751 0.096 Uiso 1 1 calc R
H42B H 0.3576 -0.0501 -0.0372 0.096 Uiso 1 1 calc R
Cl5 Cl 0.3267(3) 0.05183(11) -0.00825(11) 0.0950(8) Uani 1 1 d .
Cl6 Cl 0.2642(3) -0.01302(16) -0.12966(16) 0.1352(14) Uani 1 1 d .

loop_
_atom_site_aniso_label
_atom_site_aniso_U_11
_atom_site_aniso_U_22
_atom_site_aniso_U_33
_atom_site_aniso_U_23
_atom_site_aniso_U_13
_atom_site_aniso_U_12
Rh1 0.0323(2) 0.0227(2) 0.0200(2) -0.00282(14) -0.00057(15) 0.00151(15)
Rh2 0.0361(2) 0.0223(2) 0.0207(2) -0.00288(14) -0.00121(16) 0.00196(15)
Rh3 0.0269(2) 0.0247(2) 0.01969(19) -0.00131(14) 0.00016(14) -0.00056(15)
Cl1 0.0465(7) 0.0356(7) 0.0239(6) -0.0063(5) -0.0006(5) 0.0023(6)
Cl2 0.0353(7) 0.0448(8) 0.0242(6) -0.0062(5) 0.0014(5) -0.0034(6)
N1 0.037(2) 0.020(2) 0.027(2) -0.0011(16) 0.0025(17) 0.0034(17)
N2 0.035(2) 0.028(2) 0.024(2) -0.0001(17) -0.0012(17) 0.0058(18)
N3 0.028(2) 0.027(2) 0.021(2) 0.0010(16) 0.0003(16) 0.0005(16)
N4 0.036(2) 0.026(2) 0.023(2) -0.0009(16) -0.0035(17) 0.0006(17)
N5 0.037(2) 0.027(2) 0.023(2) -0.0022(17) -0.0011(17) 0.0045(18)
N6 0.029(2) 0.024(2) 0.024(2) -0.0028(16) 0.0004(16) -0.0005(17)
N7 0.031(2) 0.024(2) 0.028(2) -0.0025(17) 0.0000(17) -0.0003(17)
N8 0.033(2) 0.0186(19) 0.026(2) -0.0021(16) -0.0016(16) -0.0013(16)
N9 0.033(2) 0.025(2) 0.026(2) 0.0064(17) 0.0005(17) -0.0013(18)
N10 0.036(2) 0.028(2) 0.023(2) 0.0003(17) -0.0001(17) 0.0027(18)
N11 0.042(2) 0.024(2) 0.025(2) -0.0008(17) 0.0025(18) -0.0028(18)
N12 0.030(2) 0.022(2) 0.029(2) -0.0020(16) -0.0012(17) 0.0000(17)
C1 0.042(3) 0.031(3) 0.034(3) -0.007(2) 0.004(2) 0.001(2)
C2 0.058(4) 0.021(3) 0.050(4) -0.003(2) 0.009(3) 0.001(3)
C3 0.071(4) 0.029(3) 0.039(3) 0.004(2) 0.003(3) 0.016(3)
C4 0.053(3) 0.033(3) 0.037(3) 0.001(2) -0.004(3) 0.013(3)
C5 0.038(3) 0.026(3) 0.026(2) -0.001(2) 0.002(2) 0.011(2)
C6 0.034(3) 0.033(3) 0.022(2) 0.003(2) -0.001(2) 0.003(2)
C7 0.041(3) 0.054(4) 0.042(3) -0.019(3) -0.002(3) 0.011(3)
C8 0.033(3) 0.077(5) 0.047(4) -0.016(3) 0.000(3) 0.013(3)
C9 0.033(3) 0.055(4) 0.030(3) -0.004(2) -0.003(2) -0.004(3)
C10 0.035(3) 0.033(3) 0.021(2) -0.001(2) -0.0002(19) -0.002(2)
C11 0.047(3) 0.038(3) 0.025(3) 0.005(2) -0.003(2) -0.002(2)
C12 0.053(4) 0.045(3) 0.030(3) 0.010(2) -0.006(2) 0.005(3)
C13 0.051(3) 0.035(3) 0.037(3) 0.010(2) -0.002(3) 0.012(3)
C14 0.045(3) 0.030(3) 0.037(3) 0.004(2) 0.003(2) 0.011(2)
C15 0.033(3) 0.026(3) 0.026(2) 0.001(2) -0.002(2) 0.001(2)
C16 0.038(3) 0.016(2) 0.027(2) -0.0011(18) -0.002(2) -0.001(2)
C17 0.038(3) 0.028(3) 0.031(3) 0.001(2) -0.001(2) -0.001(2)
C18 0.031(3) 0.030(3) 0.048(3) 0.003(2) 0.006(2) 0.001(2)
C19 0.034(3) 0.039(3) 0.035(3) -0.004(2) 0.010(2) -0.003(2)
C20 0.033(3) 0.032(3) 0.027(2) -0.001(2) 0.004(2) -0.005(2)
C21 0.035(3) 0.030(3) 0.032(3) -0.003(2) -0.006(2) 0.000(2)
C22 0.035(3) 0.033(3) 0.041(3) -0.006(2) -0.009(2) 0.001(2)
C23 0.030(3) 0.035(3) 0.046(3) -0.002(2) 0.002(2) -0.001(2)
C24 0.029(3) 0.032(3) 0.034(3) -0.005(2) 0.002(2) 0.005(2)
C25 0.037(3) 0.016(2) 0.030(3) -0.0018(19) -0.003(2) 0.006(2)
C26 0.031(3) 0.025(3) 0.028(2) 0.003(2) 0.001(2) 0.003(2)
C27 0.043(3) 0.027(3) 0.046(3) 0.004(2) -0.002(2) -0.002(2)
C28 0.050(4) 0.035(3) 0.052(4) 0.020(3) -0.007(3) -0.006(3)
C29 0.056(4) 0.048(4) 0.042(3) 0.020(3) -0.004(3) -0.003(3)
C30 0.040(3) 0.043(3) 0.025(3) 0.009(2) -0.001(2) 0.000(2)
C31 0.042(3) 0.038(3) 0.023(2) -0.004(2) 0.004(2) 0.010(2)
C32 0.038(3) 0.057(4) 0.028(3) -0.007(3) 0.003(2) 0.009(3)
C33 0.035(3) 0.048(4) 0.039(3) 0.004(3) 0.009(2) 0.000(3)
C34 0.039(3) 0.033(3) 0.035(3) -0.001(2) -0.001(2) 0.000(2)
C35 0.040(3) 0.026(3) 0.021(2) 0.0007(19) 0.002(2) 0.002(2)
C36 0.035(3) 0.023(2) 0.024(2) -0.0025(19) -0.0018(19) 0.001(2)
C37 0.045(3) 0.026(3) 0.036(3) 0.004(2) 0.008(2) -0.002(2)
C38 0.048(3) 0.022(3) 0.042(3) 0.002(2) 0.004(3) -0.007(2)
C39 0.047(3) 0.029(3) 0.039(3) -0.010(2) 0.005(2) -0.006(2)
C40 0.036(3) 0.036(3) 0.028(3) -0.008(2) 0.003(2) -0.001(2)
B1 0.049(4) 0.041(4) 0.059(5) -0.002(3) -0.004(4) -0.001(3)
F1 0.085(3) 0.068(3) 0.105(4) 0.026(3) -0.027(3) 0.009(2)
F2 0.080(3) 0.058(3) 0.105(4) -0.013(3) 0.025(3) -0.002(2)
F3 0.075(3) 0.094(4) 0.112(4) -0.007(3) 0.035(3) -0.016(3)
F4 0.090(3) 0.082(3) 0.083(3) -0.001(3) -0.036(3) -0.010(3)
C41 0.196(12) 0.054(5) 0.125(9) -0.026(5) 0.098(8) -0.047(7)
Cl3 0.0601(10) 0.0534(10) 0.0598(10) 0.0046(8) -0.0008(8) -0.0087(8)
Cl4 0.0980(15) 0.0624(12) 0.0643(12) 0.0118(9) -0.0074(10) -0.0115(11)
C42 0.098(6) 0.074(6) 0.068(5) 0.013(4) 0.012(5) 0.001(5)
Cl5 0.150(2) 0.0617(13) 0.0712(14) 0.0055(11) -0.0105(14) 0.0197(14)
Cl6 0.141(2) 0.134(3) 0.122(2) -0.054(2) -0.0605(19) 0.076(2)

loop_
_atom_type_symbol
_atom_type_description
_atom_type_scat_dispersion_real
_atom_type_scat_dispersion_imag
_atom_type_scat_source
C C 0.0033 0.0016 'International Tables Vol C Tables 4.2.6.8 and 6.1.1.4'
H H 0.0000 0.0000 'International Tables Vol C Tables 4.2.6.8 and 6.1.1.4'
B B 0.0013 0.0007 'International Tables Vol C Tables 4.2.6.8 and 6.1.1.4'
N N 0.0061 0.0033 'International Tables Vol C Tables 4.2.6.8 and 6.1.1.4'
F F 0.0171 0.0103 'International Tables Vol C Tables 4.2.6.8 and 6.1.1.4'
Cl Cl 0.1484 0.1585 'International Tables Vol C Tables 4.2.6.8 and 6.1.1.4'
Rh Rh -1.1178 0.9187 'International Tables Vol C Tables 4.2.6.8 and 6.1.1.4'

loop_
_geom_angle_atom_site_label_1
_geom_angle_atom_site_label_2
_geom_angle_atom_site_label_3
_geom_angle
N7 Rh1 N1 90.68(16)
N7 Rh1 N4 87.05(16)
N1 Rh1 N4 171.07(15)
N7 Rh1 N10 170.56(16)
N1 Rh1 N10 88.28(16)
N4 Rh1 N10 92.54(16)
N7 Rh1 Rh2 89.91(11)
N1 Rh1 Rh2 89.59(11)
N4 Rh1 Rh2 81.77(11)
N10 Rh1 Rh2 80.70(11)
N7 Rh1 Cl1 95.60(12)
N1 Rh1 Cl1 93.89(11)
N4 Rh1 Cl1 94.93(11)
N10 Rh1 Cl1 93.83(11)
Rh2 Rh1 Cl1 173.44(4)
N11 Rh2 N5 93.47(18)
N11 Rh2 N2 90.35(18)
N5 Rh2 N2 176.15(17)
N11 Rh2 N8 176.61(16)
N5 Rh2 N8 89.92(17)
N2 Rh2 N8 86.26(16)
N11 Rh2 Rh1 94.95(12)
N5 Rh2 Rh1 93.96(11)
N2 Rh2 Rh1 86.14(11)
N8 Rh2 Rh1 84.74(11)
N11 Rh2 Rh3 95.25(12)
N5 Rh2 Rh3 92.54(11)
N2 Rh2 Rh3 86.66(11)
N8 Rh2 Rh3 84.66(11)
Rh1 Rh2 Rh3 167.54(2)
N9 Rh3 N3 90.36(16)
N9 Rh3 N6 90.87(16)
N3 Rh3 N6 170.43(15)
N9 Rh3 N12 170.48(16)
N3 Rh3 N12 86.70(15)
N6 Rh3 N12 90.56(15)
N9 Rh3 Rh2 90.74(11)
N3 Rh3 Rh2 87.09(11)
N6 Rh3 Rh2 83.41(10)
N12 Rh3 Rh2 80.07(11)
N9 Rh3 Cl2 95.57(12)
N3 Rh3 Cl2 94.24(11)
N6 Rh3 Cl2 95.09(11)
N12 Rh3 Cl2 93.68(11)
Rh2 Rh3 Cl2 173.54(4)
C1 N1 C5 118.8(4)
C1 N1 Rh1 122.4(3)
C5 N1 Rh1 118.6(3)
C5 N2 C6 122.4(4)
C5 N2 Rh2 120.8(3)
C6 N2 Rh2 116.7(3)
C10 N3 C6 117.6(4)
C10 N3 Rh3 122.2(3)
C6 N3 Rh3 119.6(3)
C11 N4 C15 118.4(4)
C11 N4 Rh1 118.9(4)
C15 N4 Rh1 122.7(3)
C15 N5 C16 126.2(4)
C15 N5 Rh2 116.0(3)
C16 N5 Rh2 116.5(3)
C20 N6 C16 118.1(4)
C20 N6 Rh3 118.9(3)
C16 N6 Rh3 122.8(3)
C21 N7 C25 118.8(4)
C21 N7 Rh1 122.9(3)
C25 N7 Rh1 118.1(3)
C26 N8 C25 121.9(4)
C26 N8 Rh2 118.6(3)
C25 N8 Rh2 119.1(3)
C30 N9 C26 120.1(4)
C30 N9 Rh3 121.5(4)
C26 N9 Rh3 117.5(3)
C31 N10 C35 117.3(4)
C31 N10 Rh1 118.0(4)
C35 N10 Rh1 124.2(3)
C36 N11 C35 127.0(4)
C36 N11 Rh2 116.2(3)
C35 N11 Rh2 115.2(3)
C40 N12 C36 117.5(4)
C40 N12 Rh3 118.6(3)
C36 N12 Rh3 123.7(3)
N1 C1 C2 123.0(5)
C1 C2 C3 118.4(5)
C4 C3 C2 120.3(5)
C3 C4 C5 119.7(5)
N2 C5 N1 116.2(4)
N2 C5 C4 124.1(5)
N1 C5 C4 119.7(5)
N3 C6 N2 115.7(4)
N3 C6 C7 120.9(5)
N2 C6 C7 123.1(5)
C8 C7 C6 120.2(5)
C7 C8 C9 119.0(5)
C10 C9 C8 119.0(5)
N3 C10 C9 123.2(5)
N4 C11 C12 123.5(5)
C13 C12 C11 118.8(5)
C12 C13 C14 118.8(5)
C13 C14 C15 120.8(5)
N4 C15 N5 116.3(4)
N4 C15 C14 119.8(4)
N5 C15 C14 123.8(5)
N5 C16 N6 115.6(4)
N5 C16 C17 124.8(4)
N6 C16 C17 119.5(4)
C18 C17 C16 121.2(5)
C17 C18 C19 118.6(5)
C20 C19 C18 119.0(5)
C19 C20 N6 123.5(5)
N7 C21 C22 123.0(5)
C21 C22 C23 118.5(5)
C24 C23 C22 119.5(5)
C23 C24 C25 120.1(5)
N7 C25 N8 116.1(4)
N7 C25 C24 120.0(4)
N8 C25 C24 123.7(4)
N9 C26 N8 117.0(4)
N9 C26 C27 119.2(4)
N8 C26 C27 123.6(5)
C28 C27 C26 119.7(5)
C27 C28 C29 120.7(6)
C30 C29 C28 118.3(5)
N9 C30 C29 121.9(5)
N10 C31 C32 123.5(5)
C31 C32 C33 118.9(5)
C34 C33 C32 119.1(5)
C33 C34 C35 120.3(5)
N10 C35 N11 114.4(4)
N10 C35 C34 120.7(5)
N11 C35 C34 124.7(5)
N12 C36 N11 115.4(4)
N12 C36 C37 120.9(4)
N11 C36 C37 123.5(4)
C38 C37 C36 119.6(5)
C39 C38 C37 119.0(5)
C40 C39 C38 119.7(5)
C39 C40 N12 123.0(5)
F3 B1 F1 110.6(6)
F3 B1 F4 112.6(6)
F1 B1 F4 108.2(6)
F3 B1 F2 109.0(6)
F1 B1 F2 109.0(6)
F4 B1 F2 107.4(6)
Cl4 C41 Cl3 115.2(5)
Cl6 C42 Cl5 113.6(5)

loop_
_geom_bond_atom_site_label_1
_geom_bond_atom_site_label_2
_geom_bond_distance
Rh1 N7 2.034(4)
Rh1 N1 2.046(4)
Rh1 N4 2.136(4)
Rh1 N10 2.137(4)
Rh1 Rh2 2.3592(5)
Rh1 Cl1 2.4115(12)
Rh2 N11 1.959(4)
Rh2 N5 1.983(4)
Rh2 N2 2.035(4)
Rh2 N8 2.061(4)
Rh2 Rh3 2.3663(5)
Rh3 N9 2.036(4)
Rh3 N3 2.055(4)
Rh3 N6 2.095(4)
Rh3 N12 2.130(4)
Rh3 Cl2 2.4110(12)
N1 C1 1.353(6)
N1 C5 1.377(6)
N2 C5 1.360(6)
N2 C6 1.384(6)
N3 C10 1.349(6)
N3 C6 1.365(6)
N4 C11 1.347(6)
N4 C15 1.367(6)
N5 C15 1.375(6)
N5 C16 1.375(6)
N6 C20 1.360(6)
N6 C16 1.384(6)
N7 C21 1.355(6)
N7 C25 1.367(6)
N8 C26 1.372(6)
N8 C25 1.384(6)
N9 C30 1.358(6)
N9 C26 1.366(6)
N10 C31 1.356(6)
N10 C35 1.380(6)
N11 C36 1.376(6)
N11 C35 1.383(6)
N12 C40 1.365(6)
N12 C36 1.375(6)
C1 C2 1.364(8)
C2 C3 1.377(9)
C3 C4 1.376(8)
C4 C5 1.394(7)
C6 C7 1.384(8)
C7 C8 1.369(8)
C8 C9 1.375(8)
C9 C10 1.368(7)
C11 C12 1.380(8)
C12 C13 1.377(8)
C13 C14 1.378(8)
C14 C15 1.403(7)
C16 C17 1.400(7)
C17 C18 1.365(7)
C18 C19 1.402(8)
C19 C20 1.358(7)
C21 C22 1.364(8)
C22 C23 1.388(8)
C23 C24 1.377(7)
C24 C25 1.393(7)
C26 C27 1.417(7)
C27 C28 1.364(8)
C28 C29 1.386(9)
C29 C30 1.382(8)
C31 C32 1.372(8)
C32 C33 1.386(8)
C33 C34 1.368(8)
C34 C35 1.396(7)
C36 C37 1.403(7)
C37 C38 1.381(7)
C38 C39 1.378(8)
C39 C40 1.364(8)
B1 F3 1.362(9)
B1 F1 1.367(9)
B1 F4 1.371(8)
B1 F2 1.392(9)
C41 Cl4 1.673(9)
C41 Cl3 1.770(9)
C42 Cl6 1.709(9)
C42 Cl5 1.710(9)
